data_1001158
loop_
_publ_author_name
'Domenges, B'
'Goreaud, M'
'Labbe, P'
'Raveau, B'

_publ_section_title
;
P~8~ W~12~ O~52~: A Mixed-Valence Tungsten Oxide Built up from W O~6~
Octahedra and P~2~ O~7~ Groups
;
_journal_coden_ASTM ACBCAR
_journal_name_full 'Acta Crystallographica B (24,1968-38,1982)'
_journal_page_first 1724
_journal_page_last 1728
_journal_paper_doi 10.1107/S0567740882007031
_journal_volume 38
_journal_year 1982
_chemical_formula_structural 'P8 W12 O52'
_chemical_formula_sum 'O52 P8 W12'
_chemical_name_systematic 'Octaphosphorus dodecatungsten 52-oxide'
_space_group_IT_number 62
_symmetry_cell_setting orthorhombic
_symmetry_Int_Tables_number 62
_symmetry_space_group_name_Hall '-P 2c 2n'
_symmetry_space_group_name_H-M 'P n a m'
_cell_angle_alpha 90
_cell_angle_beta 90
_cell_angle_gamma 90
_cell_formula_units_Z 1
_cell_length_a 11.9866(11)
_cell_length_b 15.5500(15)
_cell_length_c 5.3197(13)
_cell_volume 991.5
_refine_ls_R_factor_all 0.036
_cod_database_code 1001158

loop_
_symmetry_equiv_pos_as_xyz
x,y,z
1/2+x,1/2-y,1/2-z
-x,-y,1/2+z
1/2-x,1/2+y,-z
-x,-y,-z
1/2-x,1/2+y,1/2+z
x,y,1/2-z
1/2+x,1/2-y,z

loop_
_atom_site_label
_atom_site_type_symbol
_atom_site_symmetry_multiplicity
_atom_site_Wyckoff_symbol
_atom_site_fract_x
_atom_site_fract_y
_atom_site_fract_z
_atom_site_occupancy
_atom_site_attached_hydrogens
_atom_site_calc_flag
P1 P5+ 4 c 0.1997(4) 0.4382(3) 0.25 1. 0 d
P2 P5+ 4 c 0.0176(4) 0.6532(3) 0.75 1. 0 d
W1 W5+ 4 c 0.86810(6) 0.10185(5) 0.75 1. 0 d
W2 W5+ 4 c 0.08270(7) 0.13543(5) 0.25 1. 0 d
W3 W5+ 4 c 0.29710(6) 0.16244(5) 0.75 1. 0 d
O1 O2- 4 c 0.3775(14) 0.5180(12) 0.75 1. 0 d
O2 O2- 4 c 0.2169(16) 0.5334(12) 0.25 1. 0 d
O3 O2- 4 c 0.0695(16) 0.4230(13) 0.25 1. 0 d
O4 O2- 8 d 0.2456(11) 0.3984(8) 0.4849(28) 1. 0 d
O5 O2- 8 d 0.4735(10) 0.3831(8) 0.5024(27) 1. 0 d
O6 O2- 8 d 0.0842(11) 0.6387(8) 0.5107(26) 1. 0 d
O7 O2- 8 d 0.3068(10) 0.6647(8) 0.4976(27) 1. 0 d
O8 O2- 4 c 0.3355(15) 0.2735(11) 0.75 1. 0 d
O9 O2- 4 c 0.0444(17) 0.2611(13) 0.25 1. 0 d

loop_
_atom_type_symbol
_atom_type_oxidation_number
P5+ 5.000
W5+ 5.330
O2- -2.000
